data_7106951
loop_
_publ_author_name
'Wang Zhang Yuan'
'Shuming Chen'
'Jacky W. Y. Lam'
'Chunmei Deng'
'Ping Lu'
'Herman H-Y. Sung'
'Ian D. Williams'
'Hoi Sing Kowk'
'Yongming Zhang'
'Ben Zhong Tang'

_publ_section_title
;
 Towards high efficiency solid emitters with aggregation-induced emission
 and electron-transport characteristics
;
_journal_name_full Chem.Commun.
_journal_page_first 11216
_journal_paper_doi 10.1039/c1cc14122h
_journal_volume 47
_journal_year 2011
_chemical_formula_moiety 'C44 H41 B'
_chemical_formula_sum 'C44 H41 B'
_chemical_formula_weight 580.58
_chemical_name_common TPEDMesB
_chemical_name_systematic dimesityl(4-(1,2,2-triphenylvinyl)phenyl)borane
_space_group_IT_number 2
_space_group_name_Hall '-P 1'
_symmetry_cell_setting triclinic
_symmetry_space_group_name_Hall '-P 1'
_symmetry_space_group_name_H-M 'P -1'
_atom_sites_solution_hydrogens geom
_atom_sites_solution_primary direct
_atom_sites_solution_secondary difmap
_audit_creation_date
;
'Thu Oct 14 10:38:16 2010'
;
_audit_creation_method
;
CrysAlisPro, Oxford Diffraction Ltd.,
Version 1.171.34.40 (release 27-08-2010 CrysAlis171 .NET)
(compiled Aug 27 2010,11:50:40)
;
_cell_angle_alpha 106.086(2)
_cell_angle_beta 103.506(2)
_cell_angle_gamma 97.0900(10)
_cell_formula_units_Z 4
_cell_length_a 10.7027(2)
_cell_length_b 17.7028(3)
_cell_length_c 19.3060(6)
_cell_measurement_reflns_used 13398
_cell_measurement_temperature 143.0
_cell_measurement_theta_max 28.8627
_cell_measurement_theta_min 2.4399
_cell_volume 3347.44(15)
_computing_cell_refinement
;
CrysAlisPro, Oxford Diffraction Ltd.,
Version 1.171.34.40 (release 27-08-2010 CrysAlis171 .NET)
(compiled Aug 27 2010,11:50:40)
;
_computing_data_collection
;
CrysAlisPro, Oxford Diffraction Ltd.,
Version 1.171.34.40 (release 27-08-2010 CrysAlis171 .NET)
(compiled Aug 27 2010,11:50:40)
;
_computing_data_reduction
;
CrysAlisPro, Oxford Diffraction Ltd.,
Version 1.171.34.40 (release 27-08-2010 CrysAlis171 .NET)
(compiled Aug 27 2010,11:50:40)
;
_computing_molecular_graphics
;
O. V. Dolomanov, L. J. Bourhis, R. J. Gildea, J. A. K. Howard and H. Puschmann,
OLEX2: a complete structure solution, refinement and analysis program.
J. Appl. Cryst. (2009). 42, 339-341.
;
_computing_publication_material
;
O. V. Dolomanov, L. J. Bourhis, R. J. Gildea, J. A. K. Howard and H. Puschmann,
OLEX2: a complete structure solution, refinement and analysis program.
J. Appl. Cryst. (2009). 42, 339-341.
;
_computing_structure_refinement 'SHELXL-97 (Sheldrick, 1997)'
_computing_structure_solution 'SHELXS-97 (Sheldrick, 1990)'
_diffrn_ambient_temperature 143.0
_diffrn_detector_area_resol_mean 15.9578
_diffrn_measured_fraction_theta_full 0.969
_diffrn_measured_fraction_theta_max 0.966
_diffrn_measurement_details
;
1 omega -66.00 44.00 0.4000 25.0000
omega____ theta____ kappa____ phi______ frames
- -26.7345 38.0000 150.0000 275

2 omega -63.00 48.20 0.4000 25.0000
omega____ theta____ kappa____ phi______ frames
- -26.7345 77.0000 -150.0000 278

3 omega -116.00 -32.00 0.4000 25.0000
omega____ theta____ kappa____ phi______ frames
- -26.7345 179.0000 -180.0000 210

4 omega 81.00 116.20 0.4000 25.0000
omega____ theta____ kappa____ phi______ frames
- 26.8907 179.0000 -180.0000 88

5 omega -50.00 28.00 0.4000 25.0000
omega____ theta____ kappa____ phi______ frames
- 26.8907 -38.0000 -30.0000 195
;
_diffrn_measurement_device 'kappa diffractometer'
_diffrn_measurement_device_type 'Xcalibur, Sapphire3, Gemini ultra'
_diffrn_measurement_method '\w scans'
_diffrn_orient_matrix_UB_11 -0.0500258000
_diffrn_orient_matrix_UB_12 0.0227943000
_diffrn_orient_matrix_UB_13 -0.0017868000
_diffrn_orient_matrix_UB_21 -0.0019765000
_diffrn_orient_matrix_UB_22 0.0003289000
_diffrn_orient_matrix_UB_23 0.0365493000
_diffrn_orient_matrix_UB_31 0.0483253000
_diffrn_orient_matrix_UB_32 0.0359538000
_diffrn_orient_matrix_UB_33 0.0157538000
_diffrn_radiation_monochromator mirror
_diffrn_radiation_probe x-ray
_diffrn_radiation_source 'Enhance Mo X-ray Source'
_diffrn_radiation_type MoK\a
_diffrn_radiation_wavelength 0.7107
_diffrn_reflns_av_R_equivalents 0.0204
_diffrn_reflns_av_unetI/netI 0.0755
_diffrn_reflns_limit_h_max 14
_diffrn_reflns_limit_h_min -12
_diffrn_reflns_limit_k_max 23
_diffrn_reflns_limit_k_min -21
_diffrn_reflns_limit_l_max 26
_diffrn_reflns_limit_l_min -26
_diffrn_reflns_number 23031
_diffrn_reflns_theta_full 25.00
_diffrn_reflns_theta_max 28.8627
_diffrn_reflns_theta_min 2.4399
_diffrn_source 'sealed X-ray tube'
_diffrn_source_target Mo
_exptl_absorpt_coefficient_mu 0.064
_exptl_absorpt_correction_T_max 1.00000
_exptl_absorpt_correction_T_min 0.90794
_exptl_absorpt_correction_type multi-scan
_exptl_absorpt_process_details
;
CrysAlisPro, Oxford Diffraction Ltd.,
Version 1.171.34.40 (release 27-08-2010 CrysAlis171 .NET)
(compiled Aug 27 2010,11:50:40)
Empirical absorption correction using spherical harmonics,
implemented in SCALE3 ABSPACK scaling algorithm.
;
_exptl_crystal_colour colourless
_exptl_crystal_density_diffrn 1.152
_exptl_crystal_density_method 'not measured'
_exptl_crystal_description plate
_exptl_crystal_F_000 1240
_exptl_crystal_size_max 0.40
_exptl_crystal_size_mid 0.35
_exptl_crystal_size_min 0.05
_refine_diff_density_max 0.667
_refine_diff_density_min -0.242
_refine_diff_density_rms 0.082
_refine_ls_extinction_method none
_refine_ls_goodness_of_fit_ref 1.086
_refine_ls_hydrogen_treatment constr
_refine_ls_matrix_type full
_refine_ls_number_parameters 987
_refine_ls_number_reflns 12719
_refine_ls_number_restraints 17
_refine_ls_restrained_S_all 1.087
_refine_ls_R_factor_all 0.0924
_refine_ls_R_factor_gt 0.0796
_refine_ls_shift/su_max 0.001
_refine_ls_shift/su_mean 0.000
_refine_ls_structure_factor_coef Fsqd
_refine_ls_weighting_details 'calc w=1/[\s^2^(Fo^2^)+(0.1580P)^2^+0.0000P] where P=(Fo^2^+2Fc^2^)/3'
_refine_ls_weighting_scheme calc
_refine_ls_wR_factor_gt 0.2109
_refine_ls_wR_factor_ref 0.2245
_reflns_number_gt 10758
_reflns_number_total 12719
_reflns_threshold_expression >2sigma(I)
_cod_data_source_file c1cc14122h.txt
_cod_data_source_block TPEDMesB
_cod_original_cell_volume 3347.44(13)
_cod_database_code 7106951

loop_
_space_group_symop_id
_space_group_symop_operation_xyz
1 'x, y, z'
2 '-x, -y, -z'

loop_
_atom_site_label
_atom_site_type_symbol
_atom_site_fract_x
_atom_site_fract_y
_atom_site_fract_z
_atom_site_U_iso_or_equiv
_atom_site_adp_type
_atom_site_occupancy
_atom_site_symmetry_multiplicity
_atom_site_calc_flag
_atom_site_refinement_flags
_atom_site_disorder_assembly
_atom_site_disorder_group
B1 B 0.7711(3) 0.97599(16) 0.80203(13) 0.0154(5) Uani 0.90 1 d PD A 1
B1B B 0.816(2) 0.9960(15) 0.8042(9) 0.010(6) Uiso 0.10 1 d PD A 2
C1 C 0.70487(17) 0.95009(10) 0.48275(11) 0.0165(4) Uani 1 1 d . . .
C2 C 0.75813(17) 1.01203(11) 0.46332(11) 0.0167(4) Uani 1 1 d . . .
C11 C 0.72008(18) 0.95688(10) 0.56373(10) 0.0162(4) Uani 1 1 d . A .
C12 C 0.84367(19) 0.96548(12) 0.61205(11) 0.0229(4) Uani 1 1 d . . .
H12A H 0.9192 0.9711 0.5946 0.027 Uiso 1 1 calc R . .
C13 C 0.85777(19) 0.96589(12) 0.68564(11) 0.0240(4) Uani 1 1 d . A .
H13A H 0.9418 0.9662 0.7159 0.029 Uiso 1 1 calc R . .
C14 C 0.75214(19) 0.96594(11) 0.71626(11) 0.0190(4) Uani 1 1 d D . .
C15 C 0.62871(19) 0.96012(11) 0.66819(11) 0.0209(4) Uani 1 1 d . A .
H15A H 0.5548 0.9616 0.6874 0.025 Uiso 1 1 calc R . .
C16 C 0.61222(19) 0.95227(11) 0.59254(11) 0.0213(4) Uani 1 1 d . . .
H16A H 0.5264 0.9437 0.5601 0.026 Uiso 1 1 calc R A .
C21 C 0.81472(17) 1.09364(11) 0.51967(11) 0.0173(4) Uani 1 1 d . . .
C22 C 0.94014(19) 1.13371(12) 0.52551(12) 0.0252(5) Uani 1 1 d . . .
H22A H 0.9892 1.1085 0.4940 0.030 Uiso 1 1 calc R . .
C23 C 0.9931(2) 1.20955(13) 0.57678(13) 0.0301(5) Uani 1 1 d . . .
H23A H 1.0789 1.2355 0.5809 0.036 Uiso 1 1 calc R . .
C24 C 0.9219(2) 1.24754(12) 0.62188(13) 0.0277(5) Uani 1 1 d . . .
H24A H 0.9585 1.2997 0.6568 0.033 Uiso 1 1 calc R . .
C25 C 0.7972(2) 1.20968(12) 0.61631(13) 0.0298(5) Uani 1 1 d . . .
H25A H 0.7478 1.2358 0.6472 0.036 Uiso 1 1 calc R . .
C26 C 0.74434(19) 1.13311(11) 0.56530(12) 0.0236(4) Uani 1 1 d . . .
H26A H 0.6586 1.1074 0.5616 0.028 Uiso 1 1 calc R . .
C31 C 0.63553(18) 0.87001(11) 0.42781(11) 0.0183(4) Uani 1 1 d . . .
C32 C 0.6582(2) 0.80055(12) 0.44553(12) 0.0272(5) Uani 1 1 d . . .
H32A H 0.7145 0.8053 0.4932 0.033 Uiso 1 1 calc R . .
C33 C 0.6004(2) 0.72494(12) 0.39498(13) 0.0338(5) Uani 1 1 d . . .
H33A H 0.6184 0.6787 0.4082 0.041 Uiso 1 1 calc R . .
C34 C 0.5172(2) 0.71596(13) 0.32588(13) 0.0310(5) Uani 1 1 d . . .
H34A H 0.4785 0.6640 0.2911 0.037 Uiso 1 1 calc R . .
C35 C 0.4909(2) 0.78341(13) 0.30788(12) 0.0302(5) Uani 1 1 d . . .
H35A H 0.4329 0.7778 0.2605 0.036 Uiso 1 1 calc R . .
C36 C 0.54840(19) 0.85995(12) 0.35841(12) 0.0253(5) Uani 1 1 d . . .
H36A H 0.5278 0.9058 0.3453 0.030 Uiso 1 1 calc R . .
C41 C 0.76462(17) 1.00419(11) 0.38521(11) 0.0181(4) Uani 1 1 d . . .
C42 C 0.8095(2) 0.94063(12) 0.34319(12) 0.0243(4) Uani 1 1 d . . .
H42A H 0.8385 0.9016 0.3649 0.029 Uiso 1 1 calc R . .
C43 C 0.8120(2) 0.93409(14) 0.27032(13) 0.0342(5) Uani 1 1 d . . .
H43A H 0.8435 0.8910 0.2426 0.041 Uiso 1 1 calc R . .
C44 C 0.7686(2) 0.99041(15) 0.23754(13) 0.0377(6) Uani 1 1 d . . .
H44A H 0.7687 0.9853 0.1873 0.045 Uiso 1 1 calc R . .
C45 C 0.7252(2) 1.05391(14) 0.27857(13) 0.0322(5) Uani 1 1 d . . .
H45A H 0.6955 1.0924 0.2563 0.039 Uiso 1 1 calc R . .
C46 C 0.72478(19) 1.06173(12) 0.35259(12) 0.0242(4) Uani 1 1 d . . .
H46A H 0.6973 1.1064 0.3809 0.029 Uiso 1 1 calc R . .
C51 C 0.6839(2) 1.02851(13) 0.84288(12) 0.0193(5) Uani 0.90 1 d P A 1
C52 C 0.6845(2) 1.10733(13) 0.84004(12) 0.0236(5) Uani 0.90 1 d P A 1
C53 C 0.6029(2) 1.15285(15) 0.87260(13) 0.0291(5) Uani 0.90 1 d P A 1
H53B H 0.6061 1.2064 0.8715 0.035 Uiso 0.90 1 calc PR A 1
C54 C 0.5169(2) 1.12153(16) 0.90667(13) 0.0321(6) Uani 0.90 1 d P A 1
C55 C 0.5172(2) 1.04424(16) 0.90940(13) 0.0296(6) Uani 0.90 1 d P A 1
H55B H 0.4599 1.0223 0.9329 0.036 Uiso 0.90 1 calc PR A 1
C56 C 0.5988(3) 0.99742(17) 0.87892(13) 0.0224(6) Uani 0.90 1 d P A 1
C57 C 0.7726(3) 1.14561(14) 0.80298(16) 0.0334(6) Uani 0.90 1 d P A 1
H57H H 0.8614 1.1360 0.8192 0.050 Uiso 0.90 1 calc PR A 1
H57I H 0.7752 1.2035 0.8174 0.050 Uiso 0.90 1 calc PR A 1
H57G H 0.7384 1.1221 0.7483 0.050 Uiso 0.90 1 calc PR A 1
C58 C 0.4293(3) 1.1719(2) 0.94083(18) 0.0515(8) Uani 0.90 1 d P A 1
H58G H 0.3600 1.1372 0.9496 0.077 Uiso 0.90 1 calc PR A 1
H58H H 0.3897 1.1995 0.9064 0.077 Uiso 0.90 1 calc PR A 1
H58I H 0.4814 1.2116 0.9886 0.077 Uiso 0.90 1 calc PR A 1
C59 C 0.5908(3) 0.91320(15) 0.88323(15) 0.0341(6) Uani 0.90 1 d P A 1
H59I H 0.5377 0.9055 0.9167 0.051 Uiso 0.90 1 calc PR A 1
H59H H 0.6793 0.9049 0.9029 0.051 Uiso 0.90 1 calc PR A 1
H59G H 0.5504 0.8746 0.8329 0.051 Uiso 0.90 1 calc PR A 1
C61 C 0.88022(19) 0.93669(12) 0.84115(11) 0.0152(4) Uani 0.90 1 d P A 1
C62 C 0.8699(2) 0.85271(12) 0.81798(11) 0.0188(4) Uani 0.90 1 d P A 1
C63 C 0.9677(2) 0.81848(13) 0.85046(12) 0.0235(5) Uani 0.90 1 d P A 1
H63B H 0.9566 0.7617 0.8356 0.028 Uiso 0.90 1 calc PR A 1
C64 C 1.0818(2) 0.86506(14) 0.90420(13) 0.0274(5) Uani 0.90 1 d P A 1
C65 C 1.0933(3) 0.94778(14) 0.92652(13) 0.0249(5) Uani 0.90 1 d P A 1
H65B H 1.1706 0.9806 0.9631 0.030 Uiso 0.90 1 calc PR A 1
C66 C 0.9949(2) 0.98411(15) 0.89694(12) 0.0186(5) Uani 0.90 1 d P A 1
C67 C 0.7526(3) 0.79726(15) 0.75775(14) 0.0255(5) Uani 0.90 1 d P A 1
H67G H 0.7785 0.7481 0.7325 0.038 Uiso 0.90 1 calc PR A 1
H67H H 0.7193 0.8239 0.7211 0.038 Uiso 0.90 1 calc PR A 1
H67I H 0.6838 0.7837 0.7806 0.038 Uiso 0.90 1 calc PR A 1
C68 C 1.1887(3) 0.82654(17) 0.93766(18) 0.0511(8) Uani 0.90 1 d P A 1
H68H H 1.1616 0.8035 0.9738 0.077 Uiso 0.90 1 calc PR A 1
H68I H 1.2696 0.8671 0.9633 0.077 Uiso 0.90 1 calc PR A 1
H68G H 1.2041 0.7840 0.8976 0.077 Uiso 0.90 1 calc PR A 1
C69 C 1.0185(2) 1.07448(13) 0.92296(14) 0.0270(5) Uani 0.90 1 d P A 1
H69G H 1.0484 1.0947 0.8860 0.041 Uiso 0.90 1 calc PR A 1
H69I H 1.0856 1.0957 0.9715 0.041 Uiso 0.90 1 calc PR A 1
H69H H 0.9367 1.0918 0.9283 0.041 Uiso 0.90 1 calc PR A 1
C51B C 0.7116(16) 0.9639(10) 0.8349(9) 0.010(3) Uiso 0.10 1 d P A 2
C52B C 0.6598(19) 0.8827(11) 0.8181(11) 0.022(4) Uiso 0.10 1 d P A 2
C53B C 0.5496(19) 0.8536(12) 0.8399(11) 0.019(4) Uiso 0.10 1 d P A 2
H53C H 0.5175 0.7975 0.8258 0.023 Uiso 0.10 1 calc PR A 2
C54B C 0.4879(17) 0.9074(10) 0.8820(10) 0.013(3) Uiso 0.10 1 d P A 2
C55B C 0.541(2) 0.9876(13) 0.8985(12) 0.022(4) Uiso 0.10 1 d P A 2
H55C H 0.4993 1.0257 0.9251 0.027 Uiso 0.10 1 calc PR A 2
C56B C 0.646(2) 1.0159(14) 0.8796(15) 0.013(5) Uiso 0.10 1 d P A 2
C57B C 0.719(2) 0.8199(14) 0.7718(13) 0.020(5) Uiso 0.10 1 d P A 2
H57L H 0.7697 0.7944 0.8045 0.030 Uiso 0.10 1 calc PR A 2
H57K H 0.7759 0.8457 0.7485 0.030 Uiso 0.10 1 calc PR A 2
H57J H 0.6479 0.7792 0.7325 0.030 Uiso 0.10 1 calc PR A 2
C58B C 0.3629(18) 0.8779(11) 0.8984(11) 0.020(4) Uiso 0.10 1 d P A 2
H58J H 0.2904 0.8601 0.8521 0.031 Uiso 0.10 1 calc PR A 2
H58L H 0.3437 0.9215 0.9358 0.031 Uiso 0.10 1 calc PR A 2
H58K H 0.3736 0.8329 0.9180 0.031 Uiso 0.10 1 calc PR A 2
C59B C 0.693(2) 1.1042(14) 0.9013(14) 0.038(5) Uiso 0.10 1 d P A 2
H59J H 0.7090 1.1181 0.8579 0.057 Uiso 0.10 1 calc PR A 2
H59L H 0.7748 1.1208 0.9422 0.057 Uiso 0.10 1 calc PR A 2
H59K H 0.6263 1.1318 0.9180 0.057 Uiso 0.10 1 calc PR A 2
C61B C 0.9566(17) 1.0552(10) 0.8548(10) 0.014(3) Uiso 0.10 1 d P A 2
C62B C 0.9908(16) 1.1296(10) 0.8488(9) 0.011(3) Uiso 0.10 1 d P A 2
C63B C 1.1179(16) 1.1790(10) 0.8914(10) 0.014(3) Uiso 0.10 1 d P A 2
H63C H 1.1405 1.2310 0.8876 0.017 Uiso 0.10 1 calc PR A 2
C64B C 1.2091(19) 1.1511(12) 0.9387(11) 0.023(4) Uiso 0.10 1 d P A 2
C65B C 1.1657(19) 1.0743(11) 0.9456(11) 0.021(4) Uiso 0.10 1 d P A 2
H65C H 1.2226 1.0557 0.9800 0.025 Uiso 0.10 1 calc PR A 2
C66B C 1.043(2) 1.0256(15) 0.9038(11) 0.019(4) Uiso 0.10 1 d P A 2
C67B C 0.906(2) 1.1675(12) 0.7985(12) 0.026(4) Uiso 0.10 1 d P A 2
H67J H 0.8250 1.1286 0.7679 0.040 Uiso 0.10 1 calc PR A 2
H67K H 0.9540 1.1832 0.7656 0.040 Uiso 0.10 1 calc PR A 2
H67L H 0.8839 1.2151 0.8297 0.040 Uiso 0.10 1 calc PR A 2
C68B C 1.344(2) 1.2008(15) 0.9845(14) 0.038(5) Uiso 0.10 1 d P A 2
H68L H 1.3385 1.2339 1.0333 0.057 Uiso 0.10 1 calc PR A 2
H68K H 1.3743 1.2355 0.9577 0.057 Uiso 0.10 1 calc PR A 2
H68J H 1.4049 1.1651 0.9922 0.057 Uiso 0.10 1 calc PR A 2
C69B C 1.019(2) 0.9437(13) 0.9124(12) 0.017(4) Uiso 0.10 1 d P A 2
H69K H 0.9250 0.9258 0.9053 0.025 Uiso 0.10 1 calc PR A 2
H69L H 1.0682 0.9459 0.9628 0.025 Uiso 0.10 1 calc PR A 2
H69J H 1.0478 0.9058 0.8748 0.025 Uiso 0.10 1 calc PR A 2
B1A B 0.6847(3) 0.50298(16) 0.19272(13) 0.0153(5) Uani 0.90 1 d PD B 1
B1C B 0.734(3) 0.525(2) 0.1986(12) 0.031(9) Uiso 0.10 1 d PD B 2
C1A C 0.79567(17) 0.54397(10) 0.51610(10) 0.0150(4) Uani 1 1 d . . .
C2A C 0.74055(17) 0.48374(11) 0.53705(10) 0.0160(4) Uani 1 1 d . . .
C11A C 0.77061(18) 0.53775(10) 0.43508(10) 0.0157(4) Uani 1 1 d . B .
C12A C 0.87170(19) 0.55465(11) 0.40447(11) 0.0208(4) Uani 1 1 d . . .
H12 H 0.9595 0.5720 0.4357 0.025 Uiso 1 1 calc R . .
C13A C 0.8455(2) 0.54635(11) 0.32810(11) 0.0224(4) Uani 1 1 d . B .
H13 H 0.9163 0.5576 0.3081 0.027 Uiso 1 1 calc R . .
C14A C 0.71753(19) 0.52188(11) 0.28031(11) 0.0198(4) Uani 1 1 d D . .
C15A C 0.61634(18) 0.50837(12) 0.31289(11) 0.0216(4) Uani 1 1 d . B .
H15 H 0.5281 0.4938 0.2823 0.026 Uiso 1 1 calc R . .
C16A C 0.64116(18) 0.51555(11) 0.38810(10) 0.0180(4) Uani 1 1 d . . .
H16 H 0.5703 0.5054 0.4083 0.022 Uiso 1 1 calc R B .
C21A C 0.67700(17) 0.40252(10) 0.48241(10) 0.0155(4) Uani 1 1 d . . .
C22A C 0.74346(18) 0.35947(11) 0.43612(12) 0.0227(4) Uani 1 1 d . . .
H22 H 0.8296 0.3828 0.4381 0.027 Uiso 1 1 calc R . .
C23A C 0.6855(2) 0.28313(12) 0.38719(13) 0.0297(5) Uani 1 1 d . . .
H23 H 0.7316 0.2547 0.3555 0.036 Uiso 1 1 calc R . .
C24A C 0.5610(2) 0.24809(12) 0.38423(12) 0.0263(5) Uani 1 1 d . . .
H24 H 0.5218 0.1954 0.3511 0.032 Uiso 1 1 calc R . .
C25A C 0.4937(2) 0.29001(13) 0.42962(12) 0.0285(5) Uani 1 1 d . . .
H25 H 0.4073 0.2665 0.4269 0.034 Uiso 1 1 calc R . .
C26A C 0.55131(19) 0.36582(12) 0.47891(12) 0.0254(5) Uani 1 1 d . . .
H26 H 0.5050 0.3935 0.5109 0.031 Uiso 1 1 calc R . .
C31A C 0.87934(17) 0.62057(11) 0.57103(10) 0.0169(4) Uani 1 1 d . . .
C32A C 0.8659(2) 0.69323(11) 0.55766(12) 0.0238(4) Uani 1 1 d . . .
H32 H 0.8072 0.6929 0.5123 0.029 Uiso 1 1 calc R . .
C33A C 0.9373(2) 0.76594(12) 0.60982(13) 0.0334(5) Uani 1 1 d . . .
H33 H 0.9266 0.8149 0.6002 0.040 Uiso 1 1 calc R . .
C34A C 1.0243(2) 0.76689(14) 0.67597(13) 0.0349(6) Uani 1 1 d . . .
H34 H 1.0711 0.8165 0.7125 0.042 Uiso 1 1 calc R . .
C35A C 1.0424(2) 0.69490(14) 0.68836(12) 0.0315(5) Uani 1 1 d . . .
H35 H 1.1040 0.6953 0.7328 0.038 Uiso 1 1 calc R . .
C36A C 0.97158(18) 0.62258(12) 0.63643(11) 0.0229(4) Uani 1 1 d . . .
H36 H 0.9858 0.5737 0.6453 0.027 Uiso 1 1 calc R . .
C41A C 0.74419(17) 0.49185(11) 0.61645(10) 0.0176(4) Uani 1 1 d . . .
C42A C 0.71321(19) 0.55838(12) 0.66255(11) 0.0225(4) Uani 1 1 d . . .
H42 H 0.6844 0.5988 0.6428 0.027 Uiso 1 1 calc R . .
C43A C 0.7244(2) 0.56554(13) 0.73712(12) 0.0295(5) Uani 1 1 d . . .
H43 H 0.7042 0.6113 0.7685 0.035 Uiso 1 1 calc R . .
C44A C 0.7651(2) 0.50631(15) 0.76651(12) 0.0344(5) Uani 1 1 d . . .
H44 H 0.7741 0.5121 0.8180 0.041 Uiso 1 1 calc R . .
C45A C 0.7920(2) 0.43966(14) 0.72092(12) 0.0317(5) Uani 1 1 d . . .
H45 H 0.8183 0.3987 0.7405 0.038 Uiso 1 1 calc R . .
C46A C 0.78077(19) 0.43197(12) 0.64617(11) 0.0234(4) Uani 1 1 d . . .
H46 H 0.7983 0.3852 0.6148 0.028 Uiso 1 1 calc R . .
C51A C 0.7937(2) 0.53734(12) 0.16069(11) 0.0162(4) Uani 0.90 1 d P B 1
C52A C 0.8427(2) 0.62070(13) 0.18005(12) 0.0192(4) Uani 0.90 1 d P B 1
C53A C 0.9515(2) 0.64791(13) 0.15884(12) 0.0211(5) Uani 0.90 1 d P B 1
H53 H 0.9833 0.7040 0.1724 0.025 Uiso 0.90 1 calc PR B 1
C54A C 1.0146(2) 0.59510(14) 0.11836(12) 0.0209(5) Uani 0.90 1 d P B 1
C55A C 0.9645(2) 0.51390(14) 0.09754(12) 0.0204(5) Uani 0.90 1 d P B 1
H55 H 1.0050 0.4772 0.0686 0.025 Uiso 0.90 1 calc PR B 1
C56A C 0.8564(3) 0.48405(15) 0.11762(12) 0.0190(5) Uani 0.90 1 d P B 1
C57A C 0.7764(3) 0.68242(15) 0.22156(16) 0.0237(5) Uani 0.90 1 d P B 1
H57B H 0.7079 0.6946 0.1852 0.036 Uiso 0.90 1 calc PR B 1
H57C H 0.8416 0.7316 0.2514 0.036 Uiso 0.90 1 calc PR B 1
H57A H 0.7370 0.6608 0.2549 0.036 Uiso 0.90 1 calc PR B 1
C58A C 1.1370(2) 0.62572(15) 0.10021(14) 0.0297(5) Uani 0.90 1 d P B 1
H58B H 1.1214 0.6677 0.0771 0.045 Uiso 0.90 1 calc PR B 1
H58A H 1.1598 0.5814 0.0652 0.045 Uiso 0.90 1 calc PR B 1
H58C H 1.2094 0.6479 0.1465 0.045 Uiso 0.90 1 calc PR B 1
C59A C 0.8136(3) 0.39441(13) 0.09670(15) 0.0323(6) Uani 0.90 1 d P B 1
H59B H 0.8291 0.3787 0.1423 0.048 Uiso 0.90 1 calc PR B 1
H59C H 0.8638 0.3676 0.0643 0.048 Uiso 0.90 1 calc PR B 1
H59A H 0.7199 0.3786 0.0698 0.048 Uiso 0.90 1 calc PR B 1
C61A C 0.54741(19) 0.44652(12) 0.14236(11) 0.0154(4) Uani 0.90 1 d P B 1
C62A C 0.4558(2) 0.47363(14) 0.09421(11) 0.0184(4) Uani 0.90 1 d P B 1
C63A C 0.3328(2) 0.42546(13) 0.05371(12) 0.0216(5) Uani 0.90 1 d P B 1
H63 H 0.2721 0.4453 0.0223 0.026 Uiso 0.90 1 calc PR B 1
C64A C 0.2967(2) 0.34935(13) 0.05810(12) 0.0228(5) Uani 0.90 1 d P B 1
C65A C 0.3870(2) 0.32208(12) 0.10426(12) 0.0209(5) Uani 0.90 1 d P B 1
H65 H 0.3641 0.2697 0.1073 0.025 Uiso 0.90 1 calc PR B 1
C66A C 0.5102(2) 0.36853(12) 0.14646(11) 0.0176(4) Uani 0.90 1 d P B 1
C67A C 0.4842(2) 0.55770(14) 0.08861(13) 0.0243(5) Uani 0.90 1 d P B 1
H67A H 0.4191 0.5617 0.0453 0.037 Uiso 0.90 1 calc PR B 1
H67C H 0.5721 0.5687 0.0823 0.037 Uiso 0.90 1 calc PR B 1
H67B H 0.4795 0.5969 0.1346 0.037 Uiso 0.90 1 calc PR B 1
C68A C 0.1624(3) 0.29775(16) 0.01452(16) 0.0392(6) Uani 0.90 1 d P B 1
H68B H 0.1618 0.2715 -0.0374 0.059 Uiso 0.90 1 calc PR B 1
H68C H 0.0964 0.3315 0.0149 0.059 Uiso 0.90 1 calc PR B 1
H68A H 0.1421 0.2569 0.0379 0.059 Uiso 0.90 1 calc PR B 1
C69A C 0.5992(2) 0.33128(13) 0.19482(13) 0.0258(5) Uani 0.90 1 d P B 1
H69B H 0.5608 0.3231 0.2342 0.039 Uiso 0.90 1 calc PR B 1
H69C H 0.6855 0.3671 0.2179 0.039 Uiso 0.90 1 calc PR B 1
H69A H 0.6089 0.2795 0.1636 0.039 Uiso 0.90 1 calc PR B 1
C51C C 0.818(2) 0.4666(12) 0.1518(12) 0.023(4) Uiso 0.10 1 d P B 2
C52C C 0.811(2) 0.3901(13) 0.1528(13) 0.031(5) Uiso 0.10 1 d P B 2
C53C C 0.8926(19) 0.3441(12) 0.1214(11) 0.022(4) Uiso 0.10 1 d P B 2
H53A H 0.8866 0.2902 0.1219 0.026 Uiso 0.10 1 calc PR B 2
C54C C 0.988(2) 0.3763(13) 0.0876(13) 0.030(5) Uiso 0.10 1 d P B 2
C55C C 0.987(2) 0.4509(13) 0.0881(12) 0.027(4) Uiso 0.10 1 d P B 2
H55A H 1.0465 0.4730 0.0659 0.032 Uiso 0.10 1 calc PR B 2
C56C C 0.910(3) 0.4996(13) 0.1167(14) 0.009(5) Uiso 0.10 1 d P B 2
C57C C 0.7227(19) 0.3493(12) 0.1905(11) 0.022(4) Uiso 0.10 1 d P B 2
H57F H 0.7626 0.3678 0.2449 0.033 Uiso 0.10 1 calc PR B 2
H57D H 0.7137 0.2909 0.1711 0.033 Uiso 0.10 1 calc PR B 2
H57E H 0.6360 0.3631 0.1793 0.033 Uiso 0.10 1 calc PR B 2
C58C C 1.071(3) 0.3220(16) 0.0569(16) 0.042(6) Uiso 0.10 1 d P B 2
H58E H 1.0942 0.2887 0.0890 0.062 Uiso 0.10 1 calc PR B 2
H58F H 1.1515 0.3541 0.0555 0.062 Uiso 0.10 1 calc PR B 2
H58D H 1.0228 0.2875 0.0059 0.062 Uiso 0.10 1 calc PR B 2
C59C C 0.913(2) 0.5856(12) 0.1128(12) 0.023(4) Uiso 0.10 1 d P B 2
H59D H 0.8395 0.5851 0.0711 0.035 Uiso 0.10 1 calc PR B 2
H59F H 0.9957 0.6059 0.1048 0.035 Uiso 0.10 1 calc PR B 2
H59E H 0.9041 0.6205 0.1601 0.035 Uiso 0.10 1 calc PR B 2
C61C C 0.6203(15) 0.5632(8) 0.1551(9) 0.012(3) Uiso 0.10 1 d PD B 2
C62C C 0.6352(16) 0.6477(9) 0.1823(10) 0.018(4) Uiso 0.10 1 d PD B 2
C63C C 0.5348(14) 0.6837(10) 0.1537(9) 0.019(4) Uiso 0.10 1 d PD B 2
H63A H 0.5441 0.7403 0.1725 0.022 Uiso 0.10 1 calc PR B 2
C64C C 0.4202(17) 0.6380(9) 0.0975(10) 0.022(4) Uiso 0.10 1 d PD B 2
C65C C 0.400(2) 0.5534(10) 0.0724(13) 0.031(5) Uiso 0.10 1 d PD B 2
H65A H 0.3185 0.5217 0.0389 0.037 Uiso 0.10 1 calc PR B 2
C66C C 0.5031(15) 0.5176(14) 0.0984(9) 0.013(4) Uiso 0.10 1 d PD B 2
C67C C 0.755(3) 0.6971(19) 0.2455(18) 0.039(9) Uiso 0.10 1 d P B 2
H67D H 0.7727 0.6703 0.2839 0.059 Uiso 0.10 1 calc PR B 2
H67F H 0.7381 0.7504 0.2679 0.059 Uiso 0.10 1 calc PR B 2
H67E H 0.8304 0.7024 0.2257 0.059 Uiso 0.10 1 calc PR B 2
C68C C 0.309(2) 0.6776(13) 0.0698(13) 0.031(5) Uiso 0.10 1 d P B 2
H68E H 0.3266 0.6980 0.0300 0.047 Uiso 0.10 1 calc PR B 2
H68F H 0.3035 0.7222 0.1116 0.047 Uiso 0.10 1 calc PR B 2
H68D H 0.2265 0.6383 0.0501 0.047 Uiso 0.10 1 calc PR B 2
C69C C 0.4829(19) 0.4266(12) 0.0707(11) 0.020(4) Uiso 0.10 1 d P B 2
H69E H 0.5026 0.4067 0.1138 0.030 Uiso 0.10 1 calc PR B 2
H69F H 0.5414 0.4106 0.0395 0.030 Uiso 0.10 1 calc PR B 2
H69D H 0.3916 0.4038 0.0409 0.030 Uiso 0.10 1 calc PR B 2

loop_
_atom_site_aniso_label
_atom_site_aniso_U_11
_atom_site_aniso_U_22
_atom_site_aniso_U_33
_atom_site_aniso_U_23
_atom_site_aniso_U_13
_atom_site_aniso_U_12
B1 0.0147(13) 0.0116(12) 0.0197(13) 0.0056(9) 0.0064(10) -0.0021(11)
C1 0.0147(9) 0.0161(9) 0.0198(10) 0.0083(7) 0.0031(7) 0.0039(7)
C2 0.0128(8) 0.0174(9) 0.0220(10) 0.0097(8) 0.0038(7) 0.0045(7)
C11 0.0215(9) 0.0107(8) 0.0161(9) 0.0055(7) 0.0031(7) 0.0028(7)
C12 0.0178(9) 0.0276(10) 0.0243(11) 0.0065(8) 0.0069(8) 0.0104(8)
C13 0.0222(10) 0.0302(11) 0.0186(10) 0.0067(8) 0.0016(8) 0.0122(8)
C14 0.0257(10) 0.0151(9) 0.0172(10) 0.0054(7) 0.0057(8) 0.0076(7)
C15 0.0230(10) 0.0202(9) 0.0216(10) 0.0094(8) 0.0087(8) 0.0008(8)
C16 0.0176(9) 0.0237(10) 0.0204(10) 0.0104(8) 0.0008(8) -0.0025(8)
C21 0.0160(9) 0.0166(9) 0.0215(10) 0.0110(8) 0.0035(7) 0.0038(7)
C22 0.0214(10) 0.0240(10) 0.0281(11) 0.0051(9) 0.0090(8) 0.0008(8)
C23 0.0212(10) 0.0254(11) 0.0384(13) 0.0075(9) 0.0065(9) -0.0052(8)
C24 0.0267(11) 0.0166(10) 0.0337(12) 0.0030(9) 0.0036(9) 0.0026(8)
C25 0.0276(11) 0.0208(10) 0.0413(13) 0.0054(9) 0.0137(10) 0.0090(8)
C26 0.0164(9) 0.0185(10) 0.0360(12) 0.0073(9) 0.0090(8) 0.0042(7)
C31 0.0199(9) 0.0189(9) 0.0179(10) 0.0083(8) 0.0076(7) 0.0008(7)
C32 0.0371(12) 0.0214(10) 0.0220(11) 0.0101(8) 0.0035(9) 0.0038(9)
C33 0.0523(14) 0.0171(10) 0.0293(12) 0.0082(9) 0.0085(10) 0.0012(9)
C34 0.0362(12) 0.0217(10) 0.0279(12) 0.0000(9) 0.0119(9) -0.0068(9)
C35 0.0264(11) 0.0344(12) 0.0221(11) 0.0051(9) 0.0015(9) -0.0027(9)
C36 0.0202(10) 0.0286(11) 0.0260(11) 0.0129(9) 0.0023(8) -0.0006(8)
C41 0.0131(9) 0.0204(9) 0.0203(10) 0.0102(8) 0.0020(7) -0.0027(7)
C42 0.0260(10) 0.0234(10) 0.0241(11) 0.0089(8) 0.0077(8) 0.0020(8)
C43 0.0393(13) 0.0340(12) 0.0270(12) 0.0061(10) 0.0131(10) 0.0002(10)
C44 0.0392(13) 0.0466(14) 0.0202(11) 0.0117(10) 0.0032(10) -0.0095(11)
C45 0.0273(11) 0.0378(12) 0.0305(12) 0.0235(10) -0.0026(9) -0.0054(9)
C46 0.0192(10) 0.0229(10) 0.0300(11) 0.0142(9) 0.0016(8) -0.0014(8)
C51 0.0194(10) 0.0238(11) 0.0127(10) 0.0034(9) 0.0022(9) 0.0069(8)
C52 0.0255(12) 0.0262(11) 0.0195(11) 0.0077(9) 0.0040(9) 0.0099(9)
C53 0.0364(13) 0.0306(12) 0.0225(12) 0.0072(10) 0.0070(10) 0.0203(10)
C54 0.0292(12) 0.0486(15) 0.0174(12) 0.0041(11) 0.0057(10) 0.0208(11)
C55 0.0229(11) 0.0490(16) 0.0167(11) 0.0074(11) 0.0082(9) 0.0087(11)
C56 0.0182(14) 0.0313(15) 0.0162(12) 0.0062(10) 0.0041(12) 0.0041(12)
C57 0.0435(15) 0.0220(12) 0.0432(15) 0.0156(11) 0.0195(12) 0.0113(11)
C58 0.0521(18) 0.070(2) 0.0400(17) 0.0105(15) 0.0214(14) 0.0384(16)
C59 0.0383(14) 0.0350(14) 0.0357(14) 0.0134(12) 0.0220(12) 0.0047(11)
C61 0.0180(10) 0.0191(10) 0.0115(10) 0.0066(8) 0.0069(8) 0.0050(8)
C62 0.0257(11) 0.0196(10) 0.0130(10) 0.0058(8) 0.0069(8) 0.0066(8)
C63 0.0356(12) 0.0200(11) 0.0162(11) 0.0053(9) 0.0067(9) 0.0116(9)
C64 0.0333(13) 0.0298(12) 0.0187(11) 0.0063(9) 0.0025(9) 0.0175(10)
C65 0.0207(13) 0.0272(12) 0.0188(12) 0.0020(9) -0.0032(9) 0.0049(10)
C66 0.0208(11) 0.0208(12) 0.0142(10) 0.0049(9) 0.0054(8) 0.0045(10)
C67 0.0290(13) 0.0186(12) 0.0250(13) 0.0066(10) 0.0030(11) 0.0007(11)
C68 0.0565(18) 0.0393(15) 0.0436(17) 0.0035(13) -0.0104(14) 0.0290(14)
C69 0.0242(12) 0.0202(12) 0.0289(13) 0.0038(10) -0.0008(10) 0.0018(9)
B1A 0.0212(14) 0.0121(12) 0.0150(12) 0.0055(9) 0.0051(10) 0.0086(12)
C1A 0.0154(9) 0.0152(9) 0.0159(9) 0.0079(7) 0.0033(7) 0.0039(7)
C2A 0.0130(8) 0.0171(9) 0.0180(9) 0.0063(7) 0.0038(7) 0.0029(7)
C11A 0.0204(9) 0.0102(8) 0.0153(9) 0.0042(7) 0.0024(7) 0.0034(7)
C12A 0.0203(9) 0.0207(9) 0.0183(10) 0.0068(8) 0.0030(8) -0.0038(7)
C13A 0.0282(10) 0.0206(10) 0.0181(10) 0.0072(8) 0.0087(8) -0.0032(8)
C14A 0.0285(10) 0.0160(9) 0.0168(10) 0.0067(7) 0.0055(8) 0.0094(8)
C15A 0.0181(9) 0.0290(10) 0.0173(10) 0.0046(8) 0.0042(8) 0.0107(8)
C16A 0.0177(9) 0.0207(9) 0.0169(9) 0.0045(7) 0.0067(7) 0.0091(7)
C21A 0.0165(9) 0.0151(9) 0.0164(9) 0.0085(7) 0.0034(7) 0.0027(7)
C22A 0.0148(9) 0.0207(10) 0.0324(11) 0.0064(8) 0.0087(8) 0.0034(7)
C23A 0.0290(11) 0.0208(10) 0.0379(13) 0.0012(9) 0.0135(9) 0.0106(9)
C24A 0.0261(10) 0.0147(9) 0.0301(12) 0.0013(8) 0.0022(9) -0.0011(8)
C25A 0.0212(10) 0.0279(11) 0.0315(12) 0.0046(9) 0.0090(9) -0.0051(8)
C26A 0.0204(10) 0.0295(11) 0.0243(11) 0.0028(9) 0.0116(8) 0.0001(8)
C31A 0.0155(9) 0.0188(9) 0.0166(9) 0.0064(7) 0.0055(7) 0.0008(7)
C32A 0.0298(11) 0.0197(10) 0.0221(10) 0.0074(8) 0.0074(8) 0.0037(8)
C33A 0.0454(13) 0.0184(10) 0.0365(13) 0.0080(9) 0.0162(11) -0.0007(9)
C34A 0.0360(12) 0.0300(12) 0.0265(12) -0.0039(9) 0.0125(10) -0.0147(10)
C35A 0.0200(10) 0.0436(13) 0.0213(11) 0.0044(10) 0.0030(8) -0.0093(9)
C36A 0.0179(9) 0.0281(10) 0.0220(10) 0.0095(8) 0.0052(8) -0.0003(8)
C41A 0.0131(9) 0.0201(9) 0.0175(10) 0.0059(8) 0.0028(7) -0.0022(7)
C42A 0.0220(10) 0.0220(10) 0.0233(10) 0.0075(8) 0.0073(8) 0.0008(8)
C43A 0.0324(12) 0.0308(11) 0.0208(11) 0.0001(9) 0.0123(9) -0.0006(9)
C44A 0.0358(12) 0.0490(14) 0.0155(10) 0.0118(10) 0.0059(9) -0.0025(10)
C45A 0.0369(12) 0.0351(12) 0.0251(12) 0.0181(10) 0.0047(9) 0.0028(10)
C46A 0.0237(10) 0.0246(10) 0.0214(10) 0.0100(8) 0.0038(8) 0.0022(8)
C51A 0.0192(10) 0.0193(10) 0.0114(10) 0.0064(8) 0.0052(8) 0.0031(8)
C52A 0.0226(11) 0.0221(11) 0.0150(10) 0.0077(8) 0.0066(8) 0.0051(8)
C53A 0.0232(11) 0.0215(11) 0.0182(11) 0.0077(9) 0.0052(9) 0.0006(9)
C54A 0.0183(11) 0.0312(12) 0.0130(10) 0.0082(9) 0.0044(8) 0.0013(9)
C55A 0.0228(12) 0.0273(12) 0.0137(10) 0.0050(9) 0.0112(10) 0.0062(9)
C56A 0.0231(13) 0.0229(12) 0.0136(12) 0.0067(9) 0.0082(10) 0.0059(11)
C57A 0.0271(13) 0.0206(12) 0.0248(14) 0.0077(11) 0.0103(11) 0.0031(10)
C58A 0.0259(12) 0.0338(13) 0.0282(13) 0.0057(10) 0.0140(10) -0.0018(10)
C59A 0.0450(15) 0.0202(12) 0.0403(15) 0.0071(10) 0.0297(12) 0.0092(10)
C61A 0.0181(10) 0.0193(10) 0.0099(9) 0.0027(8) 0.0082(8) 0.0035(8)
C62A 0.0218(11) 0.0234(12) 0.0113(10) 0.0044(8) 0.0077(8) 0.0059(10)
C63A 0.0208(11) 0.0277(11) 0.0166(11) 0.0058(9) 0.0058(8) 0.0068(9)
C64A 0.0227(11) 0.0282(12) 0.0136(10) 0.0023(9) 0.0062(8) -0.0011(9)
C65A 0.0271(11) 0.0181(10) 0.0179(11) 0.0039(8) 0.0111(9) 0.0009(9)
C66A 0.0219(10) 0.0189(10) 0.0142(10) 0.0051(8) 0.0097(8) 0.0035(8)
C67A 0.0291(14) 0.0224(12) 0.0246(12) 0.0129(10) 0.0060(10) 0.0071(10)
C68A 0.0307(13) 0.0392(15) 0.0382(15) 0.0120(12) -0.0017(11) -0.0053(11)
C69A 0.0314(12) 0.0217(11) 0.0278(12) 0.0130(10) 0.0084(10) 0.0057(9)

loop_
_atom_type_symbol
_atom_type_description
_atom_type_scat_dispersion_real
_atom_type_scat_dispersion_imag
_atom_type_scat_source
C C 0.0033 0.0016 'International Tables Vol C Tables 4.2.6.8 and 6.1.1.4'
H H 0.0000 0.0000 'International Tables Vol C Tables 4.2.6.8 and 6.1.1.4'
B B 0.0013 0.0007 'International Tables Vol C Tables 4.2.6.8 and 6.1.1.4'

loop_
_geom_angle_atom_site_label_1
_geom_angle_atom_site_label_2
_geom_angle_atom_site_label_3
_geom_angle
B1 C14 B1B 20.0(9)
C1 C2 C21 121.62(17)
C1 C2 C41 122.99(17)
C2 C1 C11 120.96(16)
C2 C1 C31 123.87(17)
C12 C11 C1 120.25(17)
C12 C11 C16 117.85(17)
C12 C13 C14 121.88(17)
C13 C12 C11 120.68(18)
C13 C14 B1 121.71(19)
C13 C14 B1B 105.0(10)
C13 C14 C15 117.01(17)
C14 B1 C51 117.08(18)
C14 B1 C61 117.49(18)
C14 B1B C61B 130.3(18)
C15 C14 B1 121.23(19)
C15 C14 B1B 135.7(9)
C15 C16 C11 120.94(17)
C16 C11 C1 121.87(16)
C16 C15 C14 121.23(18)
C21 C26 C25 121.17(18)
C22 C21 C2 120.06(17)
C23 C22 C21 120.69(19)
C23 C24 C25 120.01(19)
C24 C23 C22 120.32(19)
C24 C25 C26 119.7(2)
C26 C21 C2 121.82(16)
C26 C21 C22 118.07(18)
C31 C1 C11 115.06(15)
C31 C36 C35 120.83(19)
C32 C31 C1 119.35(17)
C33 C32 C31 121.34(19)
C33 C34 C35 118.96(19)
C34 C33 C32 120.7(2)
C34 C35 C36 120.8(2)
C36 C31 C1 123.42(17)
C36 C31 C32 117.23(17)
C41 C2 C21 115.39(15)
C41 C46 C45 120.3(2)
C42 C41 C2 122.05(17)
C42 C43 C44 120.3(2)
C43 C42 C41 120.7(2)
C44 C45 C46 120.4(2)
C45 C44 C43 119.6(2)
C46 C41 C2 119.36(18)
C46 C41 C42 118.59(18)
C51 C52 C57 121.9(2)
C51 C56 C59 121.5(2)
C52 C51 B1 119.6(2)
C52 C51 C56 118.3(2)
C53 C52 C51 120.1(2)
C53 C52 C57 117.9(2)
C53 C54 C58 120.4(3)
C54 C53 C52 121.6(2)
C54 C55 C56 122.4(2)
C55 C54 C53 117.8(2)
C55 C54 C58 121.8(3)
C55 C56 C51 119.8(2)
C55 C56 C59 118.7(3)
C56 C51 B1 122.0(2)
C61 B1 C51 125.35(19)
C61 C62 C67 121.5(2)
C61 C66 C69 121.8(2)
C62 C61 B1 120.71(19)
C62 C61 C66 117.63(19)
C62 C63 C64 121.7(2)
C63 C62 C61 120.7(2)
C63 C62 C67 117.8(2)
C63 C64 C68 120.9(2)
C64 C65 C66 122.0(2)
C65 C64 C63 117.8(2)
C65 C64 C68 121.4(2)
C65 C66 C61 120.1(2)
C65 C66 C69 118.0(2)
C66 C61 B1 121.6(2)
C51B B1B C14 104.2(15)
C51B B1B C61B 125.3(14)
C51B C52B C53B 123.7(18)
C51B C52B C57B 119.7(18)
C51B C56B C59B 118(2)
C52B C51B B1B 124.5(17)
C52B C51B C56B 113.2(18)
C53B C52B C57B 116.6(17)
C53B C54B C58B 121.1(16)
C54B C53B C52B 120.6(17)
C55B C54B C53B 115.2(19)
C55B C54B C58B 123.3(18)
C55B C56B C51B 122(2)
C55B C56B C59B 119(2)
C56B C51B B1B 122.1(18)
C56B C55B C54B 125(2)
C61B C62B C63B 120.1(16)
C61B C62B C67B 125.7(16)
C61B C66B C69B 126(2)
C62B C61B B1B 121.3(16)
C62B C61B C66B 121.3(18)
C63B C62B C67B 114.1(15)
C63B C64B C65B 116.7(17)
C63B C64B C68B 122.6(18)
C64B C63B C62B 120.7(16)
C65B C64B C68B 120.6(18)
C65B C66B C61B 118(2)
C65B C66B C69B 115.5(18)
C66B C61B B1B 117.3(17)
C66B C65B C64B 122.8(19)
B1A C14A B1C 20.7(11)
C1A C2A C21A 122.28(17)
C1A C2A C41A 123.06(16)
C2A C1A C11A 120.85(16)
C2A C1A C31A 123.09(17)
C11A C12A C13A 120.58(17)
C12A C11A C1A 121.90(16)
C12A C11A C16A 118.40(17)
C12A C13A C14A 121.52(18)
C13A C14A B1A 123.2(2)
C13A C14A B1C 104.2(12)
C13A C14A C15A 117.02(17)
C14A B1A C51A 117.5(2)
C14A B1A C61A 117.9(2)
C14A B1C C51C 123(2)
C15A C14A B1A 119.59(19)
C15A C14A B1C 138.6(12)
C15A C16A C11A 120.47(17)
C16A C11A C1A 119.69(16)
C16A C15A C14A 121.92(17)
C22A C21A C2A 121.05(16)
C22A C21A C26A 118.06(17)
C23A C22A C21A 120.80(17)
C24A C23A C22A 120.27(19)
C25A C24A C23A 119.63(18)
C25A C26A C21A 120.84(19)
C26A C21A C2A 120.81(17)
C26A C25A C24A 120.37(18)
C31A C1A C11A 116.02(15)
C32A C31A C1A 119.68(17)
C32A C31A C36A 118.20(17)
C33A C32A C31A 120.98(19)
C33A C34A C35A 119.56(19)
C34A C33A C32A 119.9(2)
C35A C36A C31A 120.73(19)
C36A C31A C1A 122.12(17)
C36A C35A C34A 120.5(2)
C41A C2A C21A 114.59(15)
C42A C41A C2A 121.84(17)
C42A C43A C44A 120.6(2)
C43A C42A C41A 119.97(19)
C44A C45A C46A 120.1(2)
C45A C44A C43A 119.7(2)
C45A C46A C41A 121.0(2)
C46A C41A C2A 119.52(17)
C46A C41A C42A 118.64(18)
C51A B1A C61A 124.51(18)
C51A C52A C57A 121.40(19)
C51A C56A C59A 121.2(3)
C52A C51A B1A 122.24(19)
C52A C51A C56A 117.6(2)
C53A C52A C51A 120.1(2)
C53A C52A C57A 118.48(19)
C53A C54A C58A 120.9(2)
C54A C53A C52A 121.9(2)
C54A C55A C56A 122.0(2)
C55A C54A C53A 118.1(2)
C55A C54A C58A 121.0(2)
C55A C56A C51A 120.3(2)
C55A C56A C59A 118.5(2)
C56A C51A B1A 119.8(2)
C61A C62A C67A 121.4(2)
C61A C66A C69A 123.17(18)
C62A C61A B1A 121.11(19)
C62A C61A C66A 117.46(19)
C63A C62A C61A 120.6(2)
C63A C62A C67A 117.9(2)
C63A C64A C68A 121.3(2)
C64A C63A C62A 121.7(2)
C64A C65A C66A 122.4(2)
C65A C64A C63A 117.9(2)
C65A C64A C68A 120.8(2)
C65A C66A C61A 119.97(19)
C65A C66A C69A 116.86(18)
C66A C61A B1A 121.38(18)
C51C C52C C53C 120(2)
C51C C52C C57C 125(2)
C51C C56C C59C 119(2)
C52C C51C B1C 119(2)
C52C C51C C56C 119(2)
C52C C53C C54C 122.0(19)
C53C C52C C57C 115.6(18)
C53C C54C C58C 117.2(19)
C54C C55C C56C 127(2)
C55C C54C C53C 115(2)
C55C C54C C58C 128(2)
C55C C56C C51C 117(2)
C55C C56C C59C 124(3)
C56C C51C B1C 120.9(19)
C61C B1C C14A 112.4(18)
C61C B1C C51C 121.2(15)
C61C C62C C67C 119.8(17)
C61C C66C C69C 119.4(16)
C62C C61C B1C 116.1(16)
C62C C61C C66C 118.6(15)
C62C C63C C64C 121.5(16)
C63C C62C C61C 119.2(15)
C63C C62C C67C 120.9(17)
C63C C64C C65C 120.4(17)
C63C C64C C68C 120.7(15)
C65C C64C C68C 118.5(15)
C65C C66C C61C 122.1(19)
C65C C66C C69C 118.3(14)
C66C C61C B1C 125.0(17)
C66C C65C C64C 118(2)

loop_
_geom_bond_atom_site_label_1
_geom_bond_atom_site_label_2
_geom_bond_distance
B1 C14 1.577(3)
B1 C51 1.584(3)
B1 C61 1.580(3)
B1B C14 1.582(16)
B1B C51B 1.51(3)
B1B C61B 1.63(3)
C1 C2 1.357(3)
C1 C11 1.502(3)
C1 C31 1.492(2)
C2 C21 1.498(3)
C2 C41 1.495(3)
C11 C12 1.392(3)
C11 C16 1.397(3)
C12 C13 1.391(3)
C13 C14 1.393(3)
C14 C15 1.399(3)
C15 C16 1.394(3)
C21 C22 1.403(3)
C21 C26 1.389(3)
C22 C23 1.385(3)
C23 C24 1.380(3)
C24 C25 1.384(3)
C25 C26 1.392(3)
C31 C32 1.399(3)
C31 C36 1.393(3)
C32 C33 1.384(3)
C33 C34 1.375(3)
C34 C35 1.376(3)
C35 C36 1.396(3)
C41 C42 1.402(3)
C41 C46 1.397(3)
C42 C43 1.386(3)
C43 C44 1.392(3)
C44 C45 1.383(4)
C45 C46 1.398(3)
C51 C52 1.411(3)
C51 C56 1.415(4)
C52 C53 1.399(3)
C52 C57 1.512(3)
C53 C54 1.396(4)
C54 C55 1.384(4)
C54 C58 1.509(3)
C55 C56 1.394(4)
C56 C59 1.509(4)
C61 C62 1.411(3)
C61 C66 1.414(3)
C62 C63 1.385(3)
C62 C67 1.508(3)
C63 C64 1.390(3)
C64 C65 1.388(3)
C64 C68 1.510(3)
C65 C66 1.392(3)
C66 C69 1.507(3)
C51B C52B 1.39(2)
C51B C56B 1.44(3)
C52B C53B 1.43(3)
C52B C57B 1.52(3)
C53B C54B 1.41(3)
C54B C55B 1.38(3)
C54B C58B 1.51(2)
C55B C56B 1.35(3)
C56B C59B 1.49(3)
C61B C62B 1.37(2)
C61B C66B 1.42(3)
C62B C63B 1.44(2)
C62B C67B 1.52(3)
C63B C64B 1.41(3)
C64B C65B 1.43(3)
C64B C68B 1.51(3)
C65B C66B 1.40(3)
C66B C69B 1.50(3)
B1A C14A 1.573(3)
B1A C51A 1.576(4)
B1A C61A 1.593(4)
B1C C14A 1.643(18)
B1C C51C 1.66(4)
B1C C61C 1.64(4)
C1A C2A 1.358(3)
C1A C11A 1.494(2)
C1A C31A 1.492(2)
C2A C21A 1.492(2)
C2A C41A 1.490(3)
C11A C12A 1.388(3)
C11A C16A 1.406(3)
C12A C13A 1.397(3)
C13A C14A 1.399(3)
C14A C15A 1.401(3)
C15A C16A 1.380(3)
C21A C22A 1.392(3)
C21A C26A 1.398(3)
C22A C23A 1.384(3)
C23A C24A 1.380(3)
C24A C25A 1.379(3)
C25A C26A 1.379(3)
C31A C32A 1.398(3)
C31A C36A 1.398(3)
C32A C33A 1.391(3)
C33A C34A 1.388(3)
C34A C35A 1.388(3)
C35A C36A 1.383(3)
C41A C42A 1.394(3)
C41A C46A 1.393(3)
C42A C43A 1.385(3)
C43A C44A 1.392(3)
C44A C45A 1.370(3)
C45A C46A 1.386(3)
C51A C52A 1.416(3)
C51A C56A 1.419(3)
C52A C53A 1.396(3)
C52A C57A 1.520(3)
C53A C54A 1.392(3)
C54A C55A 1.380(3)
C54A C58A 1.509(3)
C55A C56A 1.393(3)
C56A C59A 1.507(3)
C61A C62A 1.412(3)
C61A C66A 1.418(3)
C62A C63A 1.394(3)
C62A C67A 1.521(3)
C63A C64A 1.386(3)
C64A C65A 1.383(3)
C64A C68A 1.515(3)
C65A C66A 1.392(3)
C66A C69A 1.515(3)
C51C C52C 1.35(3)
C51C C56C 1.47(3)
C52C C53C 1.40(3)
C52C C57C 1.54(3)
C53C C54C 1.47(3)
C54C C55C 1.32(3)
C54C C58C 1.49(3)
C55C C56C 1.36(3)
C56C C59C 1.54(3)
C61C C62C 1.416(14)
C61C C66C 1.429(14)
C62C C63C 1.398(14)
C62C C67C 1.51(3)
C63C C64C 1.409(14)
C64C C65C 1.412(15)
C64C C68C 1.52(3)
C65C C66C 1.403(15)
C66C C69C 1.52(3)
